data_2008740
loop_
_publ_author_name
'Robinson, Paul D.'
'Beatty, Alicia'
'Hua, Duy H.'
'Chen, Yi'
'Meyers, Cal Y.'
'Perchellet, Elisabeth M.'
'Ladesich, James B.'
'Perchellet, Jean-Pierre'

_publ_section_title
;Racemic
 3-(3,4-dimethoxyphenyl)-5a,6,8,9-tetrahydro-1<i>H</i>,7<i>H</i>-pyrano[4,3-<i>b</i>][1]benzopyran-1-one,
 an active antitumor agent
;
_journal_issue 7
_journal_name_full 'Acta Crystallographica Section C'
_journal_page_first 1188
_journal_page_last 1190
_journal_paper_doi 10.1107/S0108270199003315
_journal_volume 55
_journal_year 1999
_chemical_formula_moiety 'C20 H20 O5'
_chemical_formula_sum 'C20 H20 O5'
_chemical_formula_weight 340.36
_chemical_name_systematic
;
3-(3,4-dimethoxyphenyl)-5a,6,8,9-tetrahydro-1H,7H-
pyrano[4,3-b][1]benzopyran-1-one
;
_space_group_IT_number 14
_symmetry_cell_setting monoclinic
_symmetry_space_group_name_Hall '-P 2ybc'
_symmetry_space_group_name_H-M 'P 1 21/c 1'
_cell_angle_alpha 90.00
_cell_angle_beta 94.453(8)
_cell_angle_gamma 90.00
_cell_formula_units_Z 4
_cell_length_a 8.1017(12)
_cell_length_b 22.918(4)
_cell_length_c 8.9358(11)
_cell_measurement_reflns_used 30
_cell_measurement_temperature 173(2)
_cell_measurement_theta_max 12.43
_cell_measurement_theta_min 5.14
_cell_volume 1654.1(4)
_computing_cell_refinement XSCANS
_computing_data_collection 'XSCANS (Siemens, 1994)'
_computing_data_reduction 'TEXSAN (Molecular Structure Corporation, 1997)'
_computing_molecular_graphics 'ORTEP (Johnson, 1965) and PLATON (Spek, 1990)'
_computing_publication_material 'TEXSAN, SHELXL97, and PLATON'
_computing_structure_refinement 'TEXSAN and SHELXL97'
_computing_structure_solution 'SHELXS97 (Sheldrick, 1990)'
_diffrn_ambient_temperature 173(2)
_diffrn_measured_fraction_theta_full 0.999
_diffrn_measured_fraction_theta_max 0.999
_diffrn_measurement_device 'Siemens P4'
_diffrn_measurement_method '2\q/\w scans'
_diffrn_radiation_monochromator graphite
_diffrn_radiation_source 'fine-focus sealed tube'
_diffrn_radiation_type 'Mo K\a'
_diffrn_radiation_wavelength 0.71073
_diffrn_reflns_av_R_equivalents 0.016
_diffrn_reflns_av_sigmaI/netI 0.019
_diffrn_reflns_limit_h_max 1
_diffrn_reflns_limit_h_min -9
_diffrn_reflns_limit_k_max 1
_diffrn_reflns_limit_k_min -27
_diffrn_reflns_limit_l_max 10
_diffrn_reflns_limit_l_min -10
_diffrn_reflns_number 3171
_diffrn_reflns_theta_full 25.00
_diffrn_reflns_theta_max 25
_diffrn_reflns_theta_min 2.45
_diffrn_standards_decay_% 2.1
_diffrn_standards_interval_count 97
_diffrn_standards_number 3
_exptl_absorpt_coefficient_mu 0.098
_exptl_absorpt_correction_type none
_exptl_crystal_colour orange
_exptl_crystal_density_diffrn 1.367
_exptl_crystal_density_meas ?
_exptl_crystal_description prism
_exptl_crystal_F_000 720
_exptl_crystal_size_max 0.6
_exptl_crystal_size_mid 0.5
_exptl_crystal_size_min 0.4
_refine_diff_density_max 0.270
_refine_diff_density_min -0.151
_refine_ls_extinction_method none
_refine_ls_goodness_of_fit_ref 1.056
_refine_ls_hydrogen_treatment constr
_refine_ls_matrix_type full
_refine_ls_number_parameters 274
_refine_ls_number_reflns 2915
_refine_ls_number_restraints 0
_refine_ls_restrained_S_all 1.056
_refine_ls_R_factor_all 0.073
_refine_ls_R_factor_gt 0.054
_refine_ls_shift/su_max <0.001
_refine_ls_shift/su_mean 0.000
_refine_ls_structure_factor_coef Fsqd
_refine_ls_weighting_details 'w = 1/[\s^2^(Fo^2^)+(0.0716P)^2^+0.6728P] where P=(Fo^2^+2Fc^2^)/3'
_refine_ls_weighting_scheme calc
_refine_ls_wR_factor_ref 0.150
_reflns_number_gt 2249
_reflns_number_total 2915
_reflns_threshold_expression I>2\s(I)
_cod_data_source_file sx1082.cif
_cod_data_source_block default
_cod_depositor_comments
;
The following automatic conversions were performed:

'_exptl_crystal_density_meas' value 'not measured' was changed to '?'
- the value is perceived as not measured.

Automatic conversion script
Id: cif_fix_values 3008 2015-01-20 13:52:24Z robertas 
;
_cod_original_sg_symbol_H-M 'P 21/c'
_cod_database_code 2008740

loop_
_symmetry_equiv_pos_as_xyz
'x, y, z'
'-x, y+1/2, -z+1/2'
'-x, -y, -z'
'x, -y-1/2, z-1/2'

loop_
_atom_site_label
_atom_site_fract_x
_atom_site_fract_y
_atom_site_fract_z
_atom_site_U_iso_or_equiv
_atom_site_adp_type
_atom_site_calc_flag
_atom_site_refinement_flags
_atom_site_occupancy
_atom_site_disorder_assembly
_atom_site_disorder_group
_atom_site_type_symbol
O2 0.2630(2) 0.52157(6) 0.11233(16) 0.0483(4) Uani d . 1 . . O
O5 0.1322(3) 0.54760(8) -0.32982(19) 0.0709(6) Uani d . 1 . . O
O11 0.1841(3) 0.61024(7) 0.17485(19) 0.0688(6) Uani d . 1 . . O
O18 0.5282(2) 0.37088(6) 0.45003(16) 0.0519(5) Uani d . 1 . . O
O20 0.5685(2) 0.27871(6) 0.29107(16) 0.0527(5) Uani d . 1 . . O
C1 0.1942(3) 0.57606(10) 0.0724(3) 0.0492(6) Uani d . 1 . . C
C3 0.2850(3) 0.47841(9) 0.0108(2) 0.0395(5) Uani d . 1 . . C
C4 0.2383(3) 0.48700(10) -0.1352(2) 0.0468(6) Uani d . 1 . . C
C4a 0.1695(3) 0.54147(10) -0.1814(2) 0.0493(6) Uani d . 1 . . C
C7 -0.1009(4) 0.65448(13) -0.5831(3) 0.0716(10) Uani d . 1 . . C
C10 0.0849(3) 0.64147(11) -0.1358(3) 0.0595(7) Uani d . 1 . . C
C10a 0.1476(3) 0.58525(10) -0.0817(3) 0.0480(6) Uani d . 1 . . C
C12 0.3601(3) 0.42581(9) 0.0793(2) 0.0401(5) Uani d . 1 . . C
C13 0.4124(3) 0.42535(9) 0.2330(2) 0.0398(5) Uani d . 1 . . C
C14 0.4795(3) 0.37584(9) 0.3004(2) 0.0412(5) Uani d . 1 . . C
C15 0.5013(3) 0.32531(9) 0.2149(2) 0.0438(5) Uani d . 1 . . C
C16 0.4504(3) 0.32594(10) 0.0633(2) 0.0500(6) Uani d . 1 . . C
C17 0.3810(3) 0.37556(10) -0.0031(2) 0.0491(6) Uani d . 1 . . C
C19 0.5260(3) 0.42241(10) 0.5393(2) 0.0503(6) Uani d . 1 . . C
C21 0.5976(4) 0.22765(10) 0.2040(3) 0.0630(8) Uani d . 1 . . C
C5a 0.0970(7) 0.6079(2) -0.3999(5) 0.0423(13) Uani d P 0.534(6) A 1 C
C6 -0.0595(9) 0.5980(4) -0.4994(9) 0.0563(18) Uani d P 0.534(6) A 1 C
C8 -0.1380(9) 0.7032(3) -0.4630(7) 0.0536(15) Uani d P 0.534(6) A 1 C
C9 0.0180(9) 0.7112(2) -0.3605(7) 0.0594(15) Uani d P 0.534(6) A 1 C
C9a 0.0739(9) 0.6544(3) -0.2852(8) 0.0482(15) Uani d P 0.534(6) A 1 C
C5a' -0.0104(9) 0.5891(2) -0.3712(6) 0.0538(17) Uani d P 0.466(6) A 2 C
C6' 0.0179(13) 0.6015(5) -0.5289(11) 0.064(2) Uani d P 0.466(6) A 2 C
C8' -0.0494(12) 0.7072(3) -0.4947(9) 0.065(2) Uani d P 0.466(6) A 2 C
C9' -0.0801(12) 0.6973(3) -0.3327(8) 0.068(2) Uani d P 0.466(6) A 2 C
C9a' 0.0020(10) 0.6420(4) -0.2701(10) 0.0515(18) Uani d P 0.466(6) A 2 C
H4 0.2514 0.4569 -0.2065 0.056 Uiso calc R 1 . . H
H10 0.0511 0.6696 -0.0662 0.071 Uiso calc R 1 . . H
H13 0.4013 0.4596 0.2911 0.048 Uiso calc R 1 . . H
H16 0.4634 0.2920 0.0044 0.060 Uiso calc R 1 . . H
H17 0.3471 0.3752 -0.1072 0.059 Uiso calc R 1 . . H
H19a 0.5951 0.4524 0.4971 0.075 Uiso calc R 1 . . H
H19b 0.5692 0.4135 0.6422 0.075 Uiso calc R 1 . . H
H19c 0.4121 0.4368 0.5398 0.075 Uiso calc R 1 . . H
H21a 0.4917 0.2121 0.1610 0.094 Uiso calc R 1 . . H
H21b 0.6539 0.1981 0.2687 0.094 Uiso calc R 1 . . H
H21c 0.6672 0.2379 0.1230 0.094 Uiso calc R 1 . . H
H5a 0.1890 0.6191 -0.4626 0.051 Uiso calc PR 0.534(6) A 1 H
H6a -0.1512 0.5870 -0.4380 0.068 Uiso calc PR 0.534(6) A 1 H
H6b -0.0430 0.5662 -0.5715 0.068 Uiso calc PR 0.534(6) A 1 H
H8a -0.1691 0.7403 -0.5142 0.064 Uiso calc PR 0.534(6) A 1 H
H8b -0.2305 0.6907 -0.4042 0.064 Uiso calc PR 0.534(6) A 1 H
H9a -0.0026 0.7405 -0.2826 0.071 Uiso calc PR 0.534(6) A 1 H
H9b 0.1073 0.7263 -0.4195 0.071 Uiso calc PR 0.534(6) A 1 H
H7a -0.1991 0.6489 -0.6547 0.086 Uiso calc PR 0.534(6) A 1 H
H7b -0.0068 0.6666 -0.6402 0.086 Uiso calc PR 0.534(6) A 1 H
H5a' -0.1190 0.5689 -0.3643 0.065 Uiso calc PR 0.466(6) A 2 H
H6'a -0.0080 0.5666 -0.5917 0.077 Uiso calc PR 0.466(6) A 2 H
H6'b 0.1351 0.6122 -0.5377 0.077 Uiso calc PR 0.466(6) A 2 H
H8'a -0.1132 0.7415 -0.5340 0.078 Uiso calc PR 0.466(6) A 2 H
H8'b 0.0697 0.7150 -0.5036 0.078 Uiso calc PR 0.466(6) A 2 H
H9'a -0.2009 0.6947 -0.3235 0.082 Uiso calc PR 0.466(6) A 2 H
H9'b -0.0374 0.7311 -0.2725 0.082 Uiso calc PR 0.466(6) A 2 H
H7'a -0.0927 0.6619 -0.6914 0.086 Uiso calc PR 0.466(6) A 2 H
H7'b -0.2173 0.6447 -0.5674 0.086 Uiso calc PR 0.466(6) A 2 H

loop_
_atom_site_aniso_label
_atom_site_aniso_U_11
_atom_site_aniso_U_22
_atom_site_aniso_U_33
_atom_site_aniso_U_12
_atom_site_aniso_U_13
_atom_site_aniso_U_23
O2 0.0660(11) 0.0388(8) 0.0389(8) 0.0024(7) -0.0033(7) -0.0069(7)
O5 0.1105(16) 0.0572(11) 0.0412(9) 0.0273(11) -0.0180(9) -0.0038(8)
O11 0.1038(16) 0.0496(10) 0.0506(10) 0.0157(10) -0.0092(10) -0.0158(8)
O18 0.0909(13) 0.0332(8) 0.0302(8) 0.0011(8) -0.0037(8) -0.0022(6)
O20 0.0888(13) 0.0315(8) 0.0376(8) 0.0032(8) 0.0042(8) -0.0013(6)
C1 0.0573(15) 0.0416(12) 0.0470(13) 0.0005(11) -0.0061(11) -0.0044(11)
C3 0.0437(12) 0.0380(11) 0.0367(11) -0.0071(9) 0.0022(9) -0.0042(9)
C4 0.0593(15) 0.0424(12) 0.0380(11) 0.0020(11) -0.0012(10) -0.0055(9)
C4a 0.0538(14) 0.0528(14) 0.0395(12) 0.0042(11) -0.0083(10) 0.0003(10)
C5a 0.043(3) 0.044(2) 0.039(2) 0.001(2) -0.004(2) 0.0130(19)
C5a' 0.055(4) 0.048(3) 0.056(4) -0.001(3) -0.008(3) 0.004(3)
C6 0.054(4) 0.064(4) 0.048(4) 0.007(4) -0.019(3) -0.010(3)
C6' 0.069(6) 0.059(4) 0.063(5) 0.009(5) -0.006(5) 0.008(3)
C7 0.085(2) 0.0658(18) 0.0599(17) 0.0101(15) -0.0223(15) 0.0084(14)
C8 0.051(4) 0.057(3) 0.053(3) 0.010(3) 0.003(3) 0.007(2)
C8' 0.068(5) 0.059(4) 0.065(5) 0.000(4) -0.006(4) 0.018(3)
C9 0.071(4) 0.045(3) 0.059(3) 0.008(3) -0.010(3) 0.009(2)
C9' 0.073(5) 0.062(4) 0.069(5) 0.009(4) 0.002(4) 0.009(3)
C9a 0.048(4) 0.040(3) 0.054(3) -0.003(3) -0.013(3) 0.001(2)
C9a' 0.045(4) 0.051(4) 0.057(4) -0.007(3) -0.003(4) -0.002(3)
C10 0.0719(18) 0.0525(15) 0.0521(15) 0.0112(13) -0.0088(13) -0.0066(12)
C10a 0.0509(14) 0.0431(12) 0.0487(13) 0.0021(10) -0.0044(10) -0.0054(10)
C12 0.0503(13) 0.0359(11) 0.0340(10) -0.0065(10) 0.0029(9) -0.0019(9)
C13 0.0569(14) 0.0302(10) 0.0324(10) -0.0059(10) 0.0046(9) -0.0037(9)
C14 0.0596(14) 0.0339(11) 0.0302(10) -0.0079(10) 0.0041(9) -0.0025(9)
C15 0.0647(15) 0.0313(11) 0.0358(11) -0.0051(10) 0.0066(10) 0.0021(9)
C16 0.0799(18) 0.0342(11) 0.0361(12) -0.0005(11) 0.0062(11) -0.0084(9)
C17 0.0734(17) 0.0425(12) 0.0302(11) -0.0015(11) -0.0024(10) -0.0034(9)
C19 0.0785(17) 0.0386(12) 0.0327(11) 0.0016(12) -0.0019(11) -0.0080(10)
C21 0.103(2) 0.0386(13) 0.0484(14) 0.0102(13) 0.0108(14) -0.0042(11)

loop_
_atom_type_symbol
_atom_type_description
_atom_type_scat_dispersion_real
_atom_type_scat_dispersion_imag
_atom_type_scat_source
C C 0.0033 0.0016 'International Tables Vol C Tables 4.2.6.8 and 6.1.1.4'
H H 0.0000 0.0000 'International Tables Vol C Tables 4.2.6.8 and 6.1.1.4'
O O 0.0106 0.0060 'International Tables Vol C Tables 4.2.6.8 and 6.1.1.4'

loop_
_geom_angle_atom_site_label_1
_geom_angle_atom_site_label_2
_geom_angle_atom_site_label_3
_geom_angle
_geom_angle_publ_flag
C4a O5 C5a' 114.5(3) no
C4a O5 C5a 121.1(2) no
O5 C5a C6 103.1(5) yes
O5 C5a' C6' 100.5(6) yes
C5a C6 C7 107.8(6) yes
C5a' C6' C7 107.5(7) yes
C6 C7 C8 108.1(4) yes
C6' C7 C8' 108.6(5) yes
C7 C8 C9 107.5(5) yes
C7 C8' C9' 109.2(6) yes
C8 C9 C9a 111.7(5) yes
C8' C9' C9a' 112.4(7) yes
C9 C9a C5a 110.8(5) yes
C9' C9a' C5a' 116.3(6) yes
C9a C5a C6 111.4(5) yes
C9a' C5a' C6' 114.2(6) yes
C10 C9a C9 127.9(6) yes
C10 C9a' C9' 121.1(7) yes
C9a C10 C10a 120.9(4) no
C9a' C10 C10a 116.6(4) no
C3 O2 C1 123.14(17) no
C14 O18 C19 117.54(16) no
C15 O20 C21 116.53(17) no
O11 C1 O2 115.6(2) no
O11 C1 C10a 127.6(2) no
O2 C1 C10a 116.81(19) no
C4 C3 O2 119.9(2) no
C4 C3 C12 127.1(2) no
O2 C3 C12 113.04(17) no
O5 C4a C10a 122.5(2) no
O5 C4a C4 115.7(2) no
C10a C4a C4 121.8(2) no
C3 C4 C4a 119.1(2) no
C9a C5a O5 113.0(4) no
C9a' C5a' O5 110.0(5) no
C10 C9a C5a 120.8(5) no
C10 C9a' C5a' 122.5(6) no
C4a C10a C1 119.2(2) no
C4a C10a C10 119.6(2) no
C1 C10a C10 121.0(2) no
C17 C12 C13 118.2(2) no
C17 C12 C3 121.83(19) no
C13 C12 C3 119.93(18) no
C14 C13 C12 120.83(19) no
O18 C14 C13 124.71(18) no
O18 C14 C15 115.04(18) no
C13 C14 C15 120.25(19) no
O20 C15 C16 125.15(19) no
O20 C15 C14 116.01(18) no
C16 C15 C14 118.8(2) no
C17 C16 C15 120.6(2) no
C16 C17 C12 121.3(2) no
C3 C4 H4 120.4 no
C4a C4 H4 120.4 no
C6 C5a H5a 109.7 no
C9a C5a H5a 109.7 no
O5 C5a H5a 109.7 no
C5a C6 H6a 110.1 no
C7 C6 H6a 110.1 no
C5a C6 H6b 110.1 no
C7 C6 H6b 110.1 no
H6a C6 H6b 108.5 no
C9 C8 H8a 110.2 no
C7 C8 H8a 110.2 no
C9 C8 H8b 110.2 no
C7 C8 H8b 110.2 no
H8a C8 H8b 108.5 no
C8 C9 H9a 109.3 no
C9a C9 H9a 109.3 no
C8 C9 H9b 109.3 no
C9a C9 H9b 109.3 no
H9a C9 H9b 107.9 no
C6 C7 H7a 110.1 no
C8 C7 H7a 110.1 no
C6 C7 H7b 110.1 no
C8 C7 H7b 110.1 no
H7a C7 H7b 108.4 no
C6' C7 H7'a 110.0 no
C6' C7 H7'b 110.0 no
C8' C7 H7'a 110.0 no
C8' C7 H7'b 110.0 no
H7'a C7 H7'b 108.3 no
C9a' C5a' H5a' 110.6 no
O5 C5a' H5a' 110.6 no
C6' C5a' H5a' 110.6 no
C5a' C6' H6'a 110.2 no
C5a' C6' H6'b 110.2 no
H6'a C6' H6'b 108.5 no
C7 C6' H6'a 110.2 no
C7 C6' H6'b 110.2 no
C9' C8' H8'a 109.9 no
C9' C8' H8'b 109.9 no
H8'a C8' H8'b 108.3 no
C7 C8' H8'a 109.9 no
C7 C8' H8'b 109.8 no
C8' C9' H9'a 109.1 no
C9a' C9' H9'b 109.1 no
C8' C9' H9'b 109.1 no
C9a' C9' H9'b 109.1 no
H9'a C9' H9'b 107.9 no
C9a' C10 H10 115.7 no
C9a C10 H10 119.6 no
C10a C10 H10 119.6 no
C14 C13 H13 119.6 no
C12 C13 H13 119.6 no
C17 C16 H16 119.7 no
C15 C16 H16 119.7 no
C16 C17 H17 119.4 no
C12 C17 H17 119.4 no
O18 C19 H19a 109.5 no
O18 C19 H19b 109.5 no
H19a C19 H19b 109.5 no
O18 C19 H19c 109.5 no
H19a C19 H19c 109.5 no
H19b C19 H19c 109.5 no
O20 C21 H21a 109.5 no
O20 C21 H21b 109.5 no
H21a C21 H21b 109.5 no
O20 C21 H21c 109.5 no
H21a C21 H21c 109.5 no
H21b C21 H21c 109.5 no

loop_
_geom_bond_atom_site_label_1
_geom_bond_atom_site_label_2
_geom_bond_site_symmetry_2
_geom_bond_distance
_geom_bond_publ_flag
O5 C5a . 1.535(4) yes
O5 C5a' . 1.520(6) yes
C10 C9a . 1.364(7) yes
C10 C9a' . 1.329(9) yes
C5a C6 . 1.508(9) yes
C5a' C6' . 1.472(12) yes
C6 C7 . 1.518(9) yes
C6' C7 . 1.601(11) yes
C7 C8 . 1.592(7) yes
C7 C8' . 1.486(8) yes
C8 C9 . 1.513(9) yes
C8' C9' . 1.505(12) yes
C9 C9a . 1.519(8) yes
C9' C9a' . 1.518(11) yes
C9a C5a . 1.500(8) yes
C9a' C5a' . 1.511(10) yes
O2 C3 . 1.363(2) no
O2 C1 . 1.403(3) no
O5 C4a . 1.345(3) no
O11 C1 . 1.213(3) no
O18 C14 . 1.369(2) no
O18 C19 . 1.426(2) no
O20 C15 . 1.357(3) no
O20 C21 . 1.435(3) no
C1 C10a . 1.414(3) no
C3 C4 . 1.345(3) no
C3 C12 . 1.462(3) no
C4a C10a . 1.362(3) no
C4a C4 . 1.416(3) no
C10 C10a . 1.454(3) no
C12 C17 . 1.384(3) no
C12 C13 . 1.406(3) no
C13 C14 . 1.376(3) no
C14 C15 . 1.406(3) no
C15 C16 . 1.386(3) no
C16 C17 . 1.382(3) no
C5a H5a . 1.0000 no
C5a' H5a' . 1.0000 no
C6 H6a . 0.9900 no
C6 H6b . 0.9900 no
C8 H8a . 0.9900 no
C8 H8b . 0.9900 no
C9 H9a . 0.9900 no
C9 H9b . 0.9900 no
C7 H7a . 0.9900 no
C7 H7b . 0.9900 no
C7 H7'a . 0.9900 no
C7 H7'b . 0.9900 no
C6' H6'a . 0.9900 no
C6' H6'b . 0.9900 no
C8' H8'a . 0.9900 no
C8' H8'b . 0.9900 no
C9' H9'a . 0.9900 no
C9' H9'b . 0.9900 no
C4 H4 . 0.9500 no
C10 H10 . 0.9500 no
C13 H13 . 0.9500 no
C16 H16 . 0.9500 no
C17 H17 . 0.9500 no
C19 H19a . 0.9800 no
C19 H19b . 0.9800 no
C19 H19c . 0.9800 no
C21 H21a . 0.9800 no
C21 H21b . 0.9800 no
C21 H21c . 0.9800 no

loop_
_geom_torsion_atom_site_label_1
_geom_torsion_atom_site_label_2
_geom_torsion_atom_site_label_3
_geom_torsion_atom_site_label_4
_geom_torsion
_geom_torsion_publ_flag
C3 O2 C1 O11 -179.2(2) no
C3 O2 C1 C10a -0.4(3) no
C1 O2 C3 C4 -0.6(3) no
C1 O2 C3 C12 179.60(19) no
C5a' O5 C4a C10a -30.9(4) no
C5a O5 C4a C10a 12.9(4) no
C5a' O5 C4a C4 151.1(3) no
C5a O5 C4a C4 -165.1(3) no
O2 C3 C4 C4a 1.1(3) no
C12 C3 C4 C4a -179.1(2) no
O5 C4a C4 C3 177.3(2) no
C10a C4a C4 C3 -0.7(4) no
C4a O5 C5a C6 -132.5(4) no
C5a' O5 C5a C6 -41.1(5) no
C4a O5 C5a C9a -12.1(5) no
C5a' O5 C5a C9a 79.3(5) no
C9a C5a C6 C7 62.0(7) no
O5 C5a C6 C7 -176.5(4) no
C7 C8 C9 C9a -57.3(8) no
C6 C5a C9a C10 115.6(7) no
O5 C5a C9a C10 0.1(7) no
C6 C5a C9a C9 -57.2(7) no
O5 C5a C9a C9 -172.8(4) no
C8 C9 C9a C10 -116.5(8) no
C8 C9 C9a C5a 55.7(8) no
C5a C6 C7 C8 -63.5(7) no
C9 C8 C7 C6 61.7(7) no
C4a O5 C5a' C6' 161.5(5) no
C5a O5 C5a' C6' 51.6(6) no
C4a O5 C5a' C9a' 40.8(6) no
C5a O5 C5a' C9a' -69.1(5) no
C6' C5a' C9a' C10 -134.6(8) no
O5 C5a' C9a' C10 -22.5(9) no
C6' C5a' C9a' C9' 43.0(10) no
O5 C5a' C9a' C9' 155.0(6) no
C8' C9' C9a' C10 135.4(9) no
C8' C9' C9a' C5a' -42.2(10) no
C5a' C9a' C10 C9a 99.0(14) no
C9' C9a' C10 C9a -78.4(12) no
C5a' C9a' C10 C10a -7.2(8) no
C9' C9a' C10 C10a 175.3(5) no
C5a C9a C10 C9a' -78.8(12) no
C9 C9a C10 C9a' 92.7(13) no
C5a C9a C10 C10a 11.0(7) no
C9 C9a C10 C10a -177.5(5) no
O5 C4a C10a C1 -178.2(2) no
C4 C4a C10a C1 -0.3(4) no
O5 C4a C10a C10 -1.3(4) no
C4 C4a C10a C10 176.6(2) no
O11 C1 C10a C4a 179.5(3) no
O2 C1 C10a C4a 0.8(3) no
O11 C1 C10a C10 2.6(4) no
O2 C1 C10a C10 -176.1(2) no
C9a' C10 C10a C4a 21.5(6) no
C9a C10 C10a C4a -11.1(5) no
C9a' C10 C10a C1 -161.6(4) no
C9a C10 C10a C1 165.7(4) no
C4 C3 C12 C17 -4.7(4) no
O2 C3 C12 C17 175.0(2) no
C4 C3 C12 C13 175.6(2) no
O2 C3 C12 C13 -4.7(3) no
C17 C12 C13 C14 -1.3(3) no
C3 C12 C13 C14 178.4(2) no
C19 O18 C14 C13 -7.1(3) no
C19 O18 C14 C15 173.3(2) no
C12 C13 C14 O18 -177.6(2) no
C12 C13 C14 C15 1.9(3) no
C21 O20 C15 C16 4.1(4) no
C21 O20 C15 C14 -177.5(2) no
O18 C14 C15 O20 -0.5(3) no
C13 C14 C15 O20 180.0(2) no
O18 C14 C15 C16 178.0(2) no
C13 C14 C15 C16 -1.6(3) no
O20 C15 C16 C17 179.0(2) no
C14 C15 C16 C17 0.7(4) no
C15 C16 C17 C12 -0.1(4) no
C13 C12 C17 C16 0.4(4) no
C3 C12 C17 C16 -179.3(2) no
C9a' C9' C8' C7 54.2(9) no
C9' C8' C7 C6' -65.6(8) no
C8' C7 C6' C5a' 64.5(8) no
C7 C6' C5a' C9a' -51.6(9) no
C7 C6' C5a' O5 -169.3(5) no
